data_1533613
loop_
_publ_author_name
'Bansal, C.'
'Kawanaka, H.'
'Takahashi, R.'
'Nishihara, Y.'

_publ_section_title
;
 Metal - insulator transition in Fe-substituted Sr Ru O3 bad metal system
;
_journal_name_full 'Journal of Alloys Compd.'
_journal_page_first 47
_journal_page_last 53
_journal_volume 360
_journal_year 2003
_chemical_formula_sum 'O3 Ru Sr'
_chemical_name_systematic 'Sr (Ru O3)'
_space_group_IT_number 62
_symmetry_space_group_name_Hall '-P 2ac 2n'
_symmetry_space_group_name_H-M 'P n m a'
_cell_angle_alpha 90
_cell_angle_beta 90
_cell_angle_gamma 90
_cell_formula_units_Z 4
_cell_length_a 5.5684
_cell_length_b 7.8452
_cell_length_c 5.532
_cell_volume 241.667
_citation_journal_id_ASTM JALCEU
_cod_data_source_file Bansal_JALCEU_2003_86.cif
_cod_data_source_block O3Ru1Sr1
_cod_original_cell_volume 241.6666
_cod_original_formula_sum 'O3 Ru1 Sr1'
_cod_database_code 1533613

loop_
_symmetry_equiv_pos_as_xyz
x,y,z
-x+1/2,-y,z+1/2
x+1/2,-y+1/2,-z+1/2
-x,y+1/2,-z
-x,-y,-z
x-1/2,y,-z-1/2
-x-1/2,y-1/2,z-1/2
x,-y-1/2,z

loop_
_atom_site_label
_atom_site_type_symbol
_atom_site_fract_x
_atom_site_fract_y
_atom_site_fract_z
_atom_site_occupancy
_atom_site_U_iso_or_equiv
Sr1 Sr+2 0.4985 0.25 0.9981 1 0.0
Ru1 Ru+4 0 0 0 1 0.0
O2 O-2 0.2426 0.028 0.265 1 0.0
O1 O-2 0.5828 0.25 0.5301 1 0.0
